data_2243212
loop_
_publ_author_name
'Do\(gan, Onur Erman'
'Dege, Necmi'
'A\(gar, Erbil'
'Fritsky, Igor O.'

_publ_section_title
;
 (<i>E</i>)-3-{[(2-Bromo-3-methylphenyl)imino]methyl}benzene-1,2-diol:
 crystal structure and Hirshfeld surface analysis
;
_journal_coeditor_code MW2151
_journal_issue 12
_journal_name_full 'Acta Crystallographica Section E'
_journal_page_first 1930
_journal_page_last 1933
_journal_paper_doi 10.1107/S2056989019015718
_journal_volume 75
_journal_year 2019
_chemical_formula_iupac 'C14 H12 Br N O2'
_chemical_formula_moiety 'C14 H12 Br N O2'
_chemical_formula_sum 'C14 H12 Br N O2'
_chemical_formula_weight 306.16
_chemical_name_systematic
;
(<i>E</i>)-3-{[(2-Bromo-3-methylphenyl)imino]methyl}benzene-1,2-diol
;
_space_group_crystal_system triclinic
_space_group_IT_number 2
_space_group_name_Hall '-P 1'
_space_group_name_H-M_alt 'P -1'
_atom_sites_solution_hydrogens geom
_atom_sites_solution_primary 'intrinsic phasing'
_audit_creation_method SHELXL-2018/3
_cell_angle_alpha 102.496(5)
_cell_angle_beta 90.597(5)
_cell_angle_gamma 103.213(5)
_cell_formula_units_Z 4
_cell_length_a 8.2301(5)
_cell_length_b 10.1593(6)
_cell_length_c 15.9428(9)
_cell_measurement_reflns_used 15203
_cell_measurement_temperature 296(2)
_cell_measurement_theta_max 32.41
_cell_measurement_theta_min 2.11
_cell_volume 1264.46(13)
_computing_cell_refinement
;
X-AREA (Stoe & Cie, 2002)
;
_computing_data_collection
;
X-AREA (Stoe & Cie, 2002)
;
_computing_data_reduction
;
X-RED32 (Stoe & Cie, 2002)
;
_computing_molecular_graphics
;
ORTEP-3 for Windows (Farrugia, 2012)
;
_computing_publication_material
;
Mercury (Macrae <i>et al.</i>,  2006), WinGX (Farrugia, 2012)
and PLATON (Spek, 2009)
;
_computing_structure_refinement
;
SHELXT2018 (Sheldrick, 2015a), SHELXL2018 (Sheldrick, 2015b)
;
_computing_structure_solution
;
WinGX (Farrugia, 2012)
;
_diffrn_ambient_temperature 296(2)
_diffrn_detector 'image plate (34 cm diameter)'
_diffrn_detector_area_resol_mean 6.67
_diffrn_measured_fraction_theta_full 0.998
_diffrn_measured_fraction_theta_max 0.997
_diffrn_measurement_device '2-circle goniometer'
_diffrn_measurement_device_type 'Stoe IPDS 2'
_diffrn_measurement_method 'rotation method'
_diffrn_radiation_monochromator 'plane graphite'
_diffrn_radiation_type 'Mo K\a'
_diffrn_radiation_wavelength 0.71073
_diffrn_reflns_av_R_equivalents 0.0442
_diffrn_reflns_av_unetI/netI 0.0487
_diffrn_reflns_limit_h_max 10
_diffrn_reflns_limit_h_min -10
_diffrn_reflns_limit_k_max 12
_diffrn_reflns_limit_k_min -12
_diffrn_reflns_limit_l_max 19
_diffrn_reflns_limit_l_min -19
_diffrn_reflns_number 13105
_diffrn_reflns_theta_full 25.242
_diffrn_reflns_theta_max 25.999
_diffrn_reflns_theta_min 2.113
_diffrn_source 'sealed X-ray tube, 12 x 0.4 mm long-fine focus'
_diffrn_source_current 45
_diffrn_source_power 2.25
_diffrn_source_voltage 50
_exptl_absorpt_coefficient_mu 3.243
_exptl_absorpt_correction_T_max 0.6626
_exptl_absorpt_correction_T_min 0.4414
_exptl_absorpt_correction_type integration
_exptl_absorpt_process_details
;
(X-RED32; Stoe & Cie, 2002)
;
_exptl_crystal_colour red
_exptl_crystal_density_diffrn 1.608
_exptl_crystal_description column
_exptl_crystal_F_000 616
_exptl_crystal_size_max 0.490
_exptl_crystal_size_mid 0.313
_exptl_crystal_size_min 0.210
_refine_diff_density_max 0.379
_refine_diff_density_min -0.258
_refine_ls_extinction_method none
_refine_ls_goodness_of_fit_ref 0.974
_refine_ls_hydrogen_treatment constr
_refine_ls_matrix_type full
_refine_ls_number_parameters 331
_refine_ls_number_reflns 4958
_refine_ls_number_restraints 0
_refine_ls_restrained_S_all 0.974
_refine_ls_R_factor_all 0.0696
_refine_ls_R_factor_gt 0.0383
_refine_ls_shift/su_max 0.001
_refine_ls_shift/su_mean 0.000
_refine_ls_structure_factor_coef Fsqd
_refine_ls_weighting_details 'w=1/[\s^2^(Fo^2^)+(0.0365P)^2^] where P=(Fo^2^+2Fc^2^)/3'
_refine_ls_weighting_scheme calc
_refine_ls_wR_factor_gt 0.0733
_refine_ls_wR_factor_ref 0.0812
_reflns_number_gt 3352
_reflns_number_total 4958
_reflns_threshold_expression 'I > 2\s(I)'
_cod_data_source_file mw2151sup1.cif
_cod_data_source_block I
_cod_database_code 2243212
_shelx_space_group_comment
;
The symmetry employed for this shelxl refinement is uniquely defined
by the following loop, which should always be used as a source of
symmetry information in preference to the above space-group names.
They are only intended as comments.
;

loop_
_space_group_symop_operation_xyz
'x, y, z'
'-x, -y, -z'

loop_
_atom_site_type_symbol
_atom_site_label
_atom_site_fract_x
_atom_site_fract_y
_atom_site_fract_z
_atom_site_U_iso_or_equiv
_atom_site_adp_type
_atom_site_calc_flag
_atom_site_occupancy
Br Br1 0.47553(5) 0.73422(3) 0.43378(2) 0.06496(13) Uani d 1
Br Br2 0.27549(6) 0.20843(4) 0.05124(2) 0.07628(15) Uani d 1
O O1 0.1481(3) 0.4451(2) 0.34610(15) 0.0653(7) Uani d 1
H H1 0.211056 0.487560 0.388310 0.098 Uiso calc 1
O O3 0.1364(4) 0.4958(2) 0.16060(16) 0.0691(7) Uani d 1
H H3 0.189385 0.466512 0.120398 0.104 Uiso calc 1
N N1 0.2564(3) 0.5099(2) 0.50502(16) 0.0470(6) Uani d 1
N N2 0.2469(3) 0.4778(3) 0.01003(16) 0.0532(7) Uani d 1
O O4 0.0206(4) 0.6518(3) 0.29811(17) 0.0822(8) Uani d 1
H H4A 0.064074 0.586678 0.297637 0.123 Uiso calc 1
O O2 -0.0441(4) 0.2540(3) 0.21486(16) 0.0897(9) Uani d 1
H H2 0.016348 0.330320 0.214834 0.135 Uiso calc 1
C C7 0.3645(4) 0.6053(3) 0.57103(19) 0.0457(7) Uani d 1
C C9 0.0451(4) 0.3067(3) 0.4473(2) 0.0469(7) Uani d 1
C C8 0.1507(4) 0.4002(3) 0.5163(2) 0.0490(7) Uani d 1
H H8 0.143775 0.382141 0.571109 0.059 Uiso calc 1
C C2 0.4759(4) 0.7195(3) 0.5508(2) 0.0458(7) Uani d 1
C C14 0.0503(4) 0.3320(3) 0.3637(2) 0.0500(8) Uani d 1
C C16 0.3400(4) 0.2699(3) -0.0509(2) 0.0531(8) Uani d 1
C C21 0.3160(4) 0.3988(3) -0.0583(2) 0.0525(8) Uani d 1
C C23 0.1469(4) 0.6720(3) 0.0803(2) 0.0538(8) Uani d 1
C C22 0.2142(4) 0.5943(4) 0.0084(2) 0.0584(9) Uani d 1
H H22 0.234551 0.629736 -0.040566 0.070 Uiso calc 1
C C28 0.1130(4) 0.6197(3) 0.1544(2) 0.0525(8) Uani d 1
C C12 -0.1530(5) 0.1178(3) 0.3120(2) 0.0645(9) Uani d 1
H H12 -0.218773 0.053589 0.266809 0.077 Uiso calc 1
C C3 0.5838(4) 0.8201(3) 0.6109(2) 0.0534(8) Uani d 1
C C17 0.4073(4) 0.1854(4) -0.1138(2) 0.0613(9) Uani d 1
C C26 0.0233(5) 0.8244(4) 0.2207(3) 0.0676(10) Uani d 1
H H26 -0.017827 0.875467 0.267836 0.081 Uiso calc 1
C C27 0.0531(4) 0.6990(4) 0.2243(2) 0.0603(9) Uani d 1
C C13 -0.0486(4) 0.2341(3) 0.2961(2) 0.0586(9) Uani d 1
C C10 -0.0661(4) 0.1862(3) 0.4616(2) 0.0593(9) Uani d 1
H H10 -0.073250 0.169793 0.516793 0.071 Uiso calc 1
C C20 0.3657(5) 0.4421(4) -0.1328(2) 0.0656(10) Uani d 1
H H20 0.351806 0.527272 -0.140140 0.079 Uiso calc 1
C C11 -0.1625(5) 0.0941(4) 0.3947(3) 0.0669(10) Uani d 1
H H11 -0.235219 0.014899 0.404432 0.080 Uiso calc 1
C C4 0.5836(5) 0.8024(4) 0.6942(2) 0.0641(9) Uani d 1
H H4 0.656723 0.867053 0.736383 0.077 Uiso calc 1
C C24 0.1153(5) 0.8017(4) 0.0781(3) 0.0666(10) Uani d 1
H H24 0.136398 0.837047 0.029072 0.080 Uiso calc 1
C C6 0.3679(5) 0.5952(3) 0.6565(2) 0.0597(9) Uani d 1
H H6 0.294647 0.522244 0.673039 0.072 Uiso calc 1
C C5 0.4778(5) 0.6914(4) 0.7163(2) 0.0710(11) Uani d 1
H H5 0.481124 0.681646 0.772972 0.085 Uiso calc 1
C C18 0.4550(5) 0.2344(4) -0.1862(2) 0.0675(10) Uani d 1
H H18 0.501793 0.180660 -0.229667 0.081 Uiso calc 1
C C25 0.0539(5) 0.8763(4) 0.1473(3) 0.0710(10) Uani d 1
H H25 0.032795 0.961647 0.145094 0.085 Uiso calc 1
C C19 0.4346(5) 0.3615(4) -0.1952(2) 0.0743(11) Uani d 1
H H19 0.468248 0.392695 -0.244387 0.089 Uiso calc 1
C C1 0.6961(5) 0.9453(3) 0.5889(3) 0.0729(11) Uani d 1
H H1B 0.774499 0.916334 0.549065 0.109 Uiso calc 1
H H1C 0.755569 1.004995 0.640409 0.109 Uiso calc 1
H H1D 0.629921 0.994500 0.563320 0.109 Uiso calc 1
C C15 0.4311(6) 0.0463(4) -0.1053(3) 0.0857(12) Uani d 1
H H15A 0.501966 0.057822 -0.054737 0.129 Uiso calc 1
H H15B 0.482042 0.005655 -0.155138 0.129 Uiso calc 1
H H15C 0.324472 -0.013470 -0.100577 0.129 Uiso calc 1

loop_
_atom_site_aniso_label
_atom_site_aniso_U_11
_atom_site_aniso_U_22
_atom_site_aniso_U_33
_atom_site_aniso_U_12
_atom_site_aniso_U_13
_atom_site_aniso_U_23
Br1 0.0871(3) 0.0575(2) 0.0514(2) 0.01015(18) 0.01253(18) 0.02160(16)
Br2 0.1074(3) 0.0777(3) 0.0517(2) 0.0241(2) 0.0085(2) 0.02912(19)
O1 0.0832(18) 0.0563(13) 0.0492(13) -0.0038(12) -0.0037(12) 0.0181(11)
O3 0.095(2) 0.0653(14) 0.0560(15) 0.0260(13) 0.0267(13) 0.0235(12)
N1 0.0517(16) 0.0429(13) 0.0485(15) 0.0138(12) 0.0063(12) 0.0120(11)
N2 0.0559(17) 0.0566(15) 0.0434(15) 0.0037(13) 0.0064(12) 0.0133(12)
O4 0.110(2) 0.096(2) 0.0532(15) 0.0456(17) 0.0244(15) 0.0214(14)
O2 0.115(2) 0.0826(18) 0.0498(15) -0.0168(16) -0.0007(14) 0.0115(13)
C7 0.0526(19) 0.0452(15) 0.0429(16) 0.0179(14) 0.0054(14) 0.0107(13)
C9 0.0467(19) 0.0469(16) 0.0495(18) 0.0145(14) 0.0074(14) 0.0123(14)
C8 0.052(2) 0.0548(17) 0.0459(17) 0.0204(15) 0.0081(15) 0.0160(14)
C2 0.0482(19) 0.0482(15) 0.0479(17) 0.0212(14) 0.0097(14) 0.0144(13)
C14 0.052(2) 0.0486(16) 0.0497(18) 0.0118(14) 0.0095(15) 0.0107(14)
C16 0.050(2) 0.0652(19) 0.0398(17) 0.0051(16) -0.0037(14) 0.0126(15)
C21 0.050(2) 0.0598(18) 0.0447(18) 0.0037(15) 0.0022(15) 0.0155(15)
C23 0.0451(19) 0.0603(18) 0.0529(19) 0.0031(15) 0.0017(15) 0.0158(15)
C22 0.053(2) 0.068(2) 0.054(2) 0.0024(17) 0.0030(16) 0.0263(17)
C28 0.051(2) 0.0578(18) 0.0454(18) 0.0059(15) 0.0039(15) 0.0117(15)
C12 0.062(2) 0.0557(19) 0.066(2) 0.0038(17) 0.0031(18) 0.0029(16)
C3 0.052(2) 0.0503(17) 0.059(2) 0.0159(15) 0.0051(16) 0.0100(15)
C17 0.058(2) 0.072(2) 0.050(2) 0.0108(18) -0.0099(17) 0.0095(17)
C26 0.059(2) 0.072(2) 0.067(2) 0.0160(19) 0.0002(18) 0.0036(18)
C27 0.057(2) 0.066(2) 0.054(2) 0.0095(17) 0.0022(16) 0.0113(16)
C13 0.063(2) 0.0601(19) 0.051(2) 0.0121(17) 0.0086(16) 0.0112(16)
C10 0.056(2) 0.0600(19) 0.065(2) 0.0098(17) 0.0154(17) 0.0250(17)
C20 0.082(3) 0.070(2) 0.0445(19) 0.0119(19) 0.0161(18) 0.0191(17)
C11 0.057(2) 0.059(2) 0.081(3) 0.0024(17) 0.012(2) 0.0190(19)
C4 0.062(2) 0.067(2) 0.057(2) 0.0120(18) -0.0103(17) 0.0047(17)
C24 0.065(2) 0.065(2) 0.074(3) 0.0099(18) 0.0035(19) 0.0310(19)
C6 0.067(2) 0.0626(19) 0.0497(19) 0.0089(17) 0.0052(17) 0.0206(16)
C5 0.085(3) 0.079(2) 0.046(2) 0.008(2) -0.0057(19) 0.0187(18)
C18 0.065(2) 0.086(3) 0.046(2) 0.016(2) 0.0061(18) 0.0049(18)
C25 0.067(3) 0.059(2) 0.086(3) 0.0149(19) 0.003(2) 0.014(2)
C19 0.084(3) 0.089(3) 0.052(2) 0.013(2) 0.017(2) 0.026(2)
C1 0.068(3) 0.056(2) 0.089(3) 0.0034(18) 0.000(2) 0.0165(19)
C15 0.106(4) 0.092(3) 0.069(3) 0.045(3) 0.002(2) 0.015(2)

loop_
_atom_type_symbol
_atom_type_description
_atom_type_scat_dispersion_real
_atom_type_scat_dispersion_imag
_atom_type_scat_source
C C 0.0033 0.0016 'International Tables Vol C Tables 4.2.6.8 and 6.1.1.4'
H H 0.0000 0.0000 'International Tables Vol C Tables 4.2.6.8 and 6.1.1.4'
Br Br -0.2901 2.4595 'International Tables Vol C Tables 4.2.6.8 and 6.1.1.4'
N N 0.0061 0.0033 'International Tables Vol C Tables 4.2.6.8 and 6.1.1.4'
O O 0.0106 0.0060 'International Tables Vol C Tables 4.2.6.8 and 6.1.1.4'

loop_
_geom_angle_atom_site_label_1
_geom_angle_atom_site_label_2
_geom_angle_atom_site_label_3
_geom_angle
C14 O1 H1 109.5
C28 O3 H3 109.5
C8 N1 C7 124.1(3)
C22 N2 C21 123.9(3)
C27 O4 H4A 109.5
C13 O2 H2 109.5
C6 C7 C2 116.9(3)
C6 C7 N1 124.1(3)
C2 C7 N1 119.0(3)
C14 C9 C10 119.1(3)
C14 C9 C8 120.6(3)
C10 C9 C8 120.2(3)
N1 C8 C9 121.8(3)
N1 C8 H8 119.1
C9 C8 H8 119.1
C3 C2 C7 123.4(3)
C3 C2 Br1 119.0(2)
C7 C2 Br1 117.6(2)
O1 C14 C13 118.4(3)
O1 C14 C9 122.3(3)
C13 C14 C9 119.3(3)
C17 C16 C21 123.3(3)
C17 C16 Br2 118.8(3)
C21 C16 Br2 118.0(3)
C20 C21 C16 116.9(3)
C20 C21 N2 124.1(3)
C16 C21 N2 118.9(3)
C28 C23 C24 118.9(3)
C28 C23 C22 120.2(3)
C24 C23 C22 121.0(3)
N2 C22 C23 121.8(3)
N2 C22 H22 119.1
C23 C22 H22 119.1
O3 C28 C27 118.5(3)
O3 C28 C23 122.3(3)
C27 C28 C23 119.1(3)
C13 C12 C11 121.0(3)
C13 C12 H12 119.5
C11 C12 H12 119.5
C2 C3 C4 116.8(3)
C2 C3 C1 122.8(3)
C4 C3 C1 120.4(3)
C18 C17 C16 117.1(3)
C18 C17 C15 120.2(4)
C16 C17 C15 122.7(3)
C27 C26 C25 120.5(4)
C27 C26 H26 119.8
C25 C26 H26 119.8
C26 C27 O4 118.4(3)
C26 C27 C28 121.0(3)
O4 C27 C28 120.7(3)
O2 C13 C12 119.2(3)
O2 C13 C14 120.7(3)
C12 C13 C14 120.1(3)
C11 C10 C9 120.1(3)
C11 C10 H10 120.0
C9 C10 H10 120.0
C19 C20 C21 120.8(4)
C19 C20 H20 119.6
C21 C20 H20 119.6
C10 C11 C12 120.4(3)
C10 C11 H11 119.8
C12 C11 H11 119.8
C5 C4 C3 121.4(3)
C5 C4 H4 119.3
C3 C4 H4 119.3
C25 C24 C23 120.7(3)
C25 C24 H24 119.7
C23 C24 H24 119.7
C5 C6 C7 120.4(3)
C5 C6 H6 119.8
C7 C6 H6 119.8
C6 C5 C4 121.0(3)
C6 C5 H5 119.5
C4 C5 H5 119.5
C19 C18 C17 121.1(4)
C19 C18 H18 119.4
C17 C18 H18 119.4
C24 C25 C26 119.9(4)
C24 C25 H25 120.1
C26 C25 H25 120.1
C20 C19 C18 120.7(3)
C20 C19 H19 119.6
C18 C19 H19 119.6
C3 C1 H1B 109.5
C3 C1 H1C 109.5
H1B C1 H1C 109.5
C3 C1 H1D 109.5
H1B C1 H1D 109.5
H1C C1 H1D 109.5
C17 C15 H15A 109.5
C17 C15 H15B 109.5
H15A C15 H15B 109.5
C17 C15 H15C 109.5
H15A C15 H15C 109.5
H15B C15 H15C 109.5

loop_
_geom_bond_atom_site_label_1
_geom_bond_atom_site_label_2
_geom_bond_distance
Br1 C2 1.903(3)
Br2 C16 1.905(3)
O1 C14 1.330(3)
O1 H1 0.8200
O3 C28 1.340(4)
O3 H3 0.8200
N1 C8 1.295(4)
N1 C7 1.408(4)
N2 C22 1.277(4)
N2 C21 1.413(4)
O4 C27 1.370(4)
O4 H4A 0.8200
O2 C13 1.354(4)
O2 H2 0.8200
C7 C6 1.390(4)
C7 C2 1.404(4)
C9 C14 1.411(4)
C9 C10 1.415(4)
C9 C8 1.421(4)
C8 H8 0.9300
C2 C3 1.377(5)
C14 C13 1.399(5)
C16 C17 1.381(5)
C16 C21 1.397(5)
C21 C20 1.388(4)
C23 C28 1.403(4)
C23 C24 1.408(5)
C23 C22 1.436(5)
C22 H22 0.9300
C28 C27 1.392(5)
C12 C13 1.367(4)
C12 C11 1.391(5)
C12 H12 0.9300
C3 C4 1.379(5)
C3 C1 1.502(4)
C17 C18 1.379(5)
C17 C15 1.504(5)
C26 C27 1.364(5)
C26 C25 1.388(5)
C26 H26 0.9300
C10 C11 1.361(5)
C10 H10 0.9300
C20 C19 1.361(5)
C20 H20 0.9300
C11 H11 0.9300
C4 C5 1.373(5)
C4 H4 0.9300
C24 C25 1.368(5)
C24 H24 0.9300
C6 C5 1.363(5)
C6 H6 0.9300
C5 H5 0.9300
C18 C19 1.377(5)
C18 H18 0.9300
C25 H25 0.9300
C19 H19 0.9300
C1 H1B 0.9600
C1 H1C 0.9600
C1 H1D 0.9600
C15 H15A 0.9600
C15 H15B 0.9600
C15 H15C 0.9600

loop_
_geom_hbond_atom_site_label_D
_geom_hbond_atom_site_label_H
_geom_hbond_atom_site_label_A
_geom_hbond_site_symmetry_A
_geom_hbond_distance_DH
_geom_hbond_distance_HA
_geom_hbond_distance_DA
_geom_hbond_angle_DHA
_geom_hbond_publ_flag
O1 H1 N1 . 0.82 1.85 2.571(3) 146.3 yes
O3 H3 Br2 . 0.82 2.86 3.499(2) 135.7 ?
O3 H3 N2 . 0.82 1.85 2.560(3) 144.6 yes
O4 H4A O1 . 0.82 2.02 2.790(4) 156.9 yes
O4 H4A O3 . 0.82 2.32 2.731(4) 111.6 ?
O2 H2 O1 . 0.82 2.29 2.724(3) 113.8 ?
O2 H2 O3 . 0.82 2.11 2.875(3) 156.0 yes
C8 H8 O4 2_566 0.93 2.54 3.383(4) 150.8 yes

loop_
_geom_torsion_atom_site_label_1
_geom_torsion_atom_site_label_2
_geom_torsion_atom_site_label_3
_geom_torsion_atom_site_label_4
_geom_torsion
C8 N1 C7 C6 -1.6(5)
C8 N1 C7 C2 179.0(3)
C7 N1 C8 C9 -179.6(3)
C14 C9 C8 N1 -1.1(5)
C10 C9 C8 N1 178.5(3)
C6 C7 C2 C3 -0.9(5)
N1 C7 C2 C3 178.5(3)
C6 C7 C2 Br1 179.2(2)
N1 C7 C2 Br1 -1.4(4)
C10 C9 C14 O1 178.0(3)
C8 C9 C14 O1 -2.4(5)
C10 C9 C14 C13 -3.1(5)
C8 C9 C14 C13 176.5(3)
C17 C16 C21 C20 -1.0(5)
Br2 C16 C21 C20 179.3(2)
C17 C16 C21 N2 -179.7(3)
Br2 C16 C21 N2 0.6(4)
C22 N2 C21 C20 4.1(5)
C22 N2 C21 C16 -177.3(3)
C21 N2 C22 C23 -178.8(3)
C28 C23 C22 N2 -0.9(5)
C24 C23 C22 N2 178.5(3)
C24 C23 C28 O3 178.5(3)
C22 C23 C28 O3 -2.1(5)
C24 C23 C28 C27 -1.5(5)
C22 C23 C28 C27 177.9(3)
C7 C2 C3 C4 2.3(5)
Br1 C2 C3 C4 -177.8(3)
C7 C2 C3 C1 -176.9(3)
Br1 C2 C3 C1 3.0(5)
C21 C16 C17 C18 1.3(5)
Br2 C16 C17 C18 -179.0(2)
C21 C16 C17 C15 -179.5(3)
Br2 C16 C17 C15 0.3(5)
C25 C26 C27 O4 -179.9(3)
C25 C26 C27 C28 -0.7(5)
O3 C28 C27 C26 -178.5(3)
C23 C28 C27 C26 1.6(5)
O3 C28 C27 O4 0.8(5)
C23 C28 C27 O4 -179.2(3)
C11 C12 C13 O2 -179.4(4)
C11 C12 C13 C14 -0.4(6)
O1 C14 C13 O2 0.2(5)
C9 C14 C13 O2 -178.7(3)
O1 C14 C13 C12 -178.8(3)
C9 C14 C13 C12 2.2(5)
C14 C9 C10 C11 2.0(5)
C8 C9 C10 C11 -177.5(3)
C16 C21 C20 C19 0.0(5)
N2 C21 C20 C19 178.6(3)
C9 C10 C11 C12 -0.2(6)
C13 C12 C11 C10 -0.7(6)
C2 C3 C4 C5 -1.5(6)
C1 C3 C4 C5 177.7(4)
C28 C23 C24 C25 0.6(5)
C22 C23 C24 C25 -178.9(3)
C2 C7 C6 C5 -1.3(5)
N1 C7 C6 C5 179.3(3)
C7 C6 C5 C4 2.0(6)
C3 C4 C5 C6 -0.6(6)
C16 C17 C18 C19 -0.6(5)
C15 C17 C18 C19 -179.9(4)
C23 C24 C25 C26 0.4(6)
C27 C26 C25 C24 -0.4(6)
C21 C20 C19 C18 0.7(6)
C17 C18 C19 C20 -0.3(6)

_cod_database_fobs_code 2243212
